data_9006160
loop_
_publ_author_name
'Yang, H.'
'Ghose, S.'
'Hatch, D. M.'

_publ_section_title
;
 Ferroelastic phase transition in cryolite, Na3AlF6, a mixed
 fluoride perovskite: high temperature single crystal X-ray
 diffraction study and symmetry analysis of the transition mechanism
 Sample: T = 573 K
;
_journal_name_full 'Physics and Chemistry of Minerals'
_journal_page_first 528
_journal_page_last 544
_journal_volume 19
_journal_year 1993
_chemical_formula_sum 'Al F6 Na3'
_chemical_name_mineral Cryolite
_space_group_IT_number 14
_symmetry_space_group_name_Hall '-P 2yn'
_symmetry_space_group_name_H-M 'P 1 21/n 1'
_cell_angle_alpha 90
_cell_angle_beta 90.089
_cell_angle_gamma 90
_cell_length_a 5.4766
_cell_length_b 5.6227
_cell_length_c 7.8461
_cell_formula_units_Z 2
_cell_volume 241.607
_database_code_amcsd 0007742
_diffrn_ambient_temperature 573
_exptl_crystal_density_diffrn 2.886
_cod_original_formula_sum 'Al Na3 F6'
_cod_database_code 9006160

loop_
_space_group_symop_operation_xyz
x,y,z
1/2+x,1/2-y,1/2+z
1/2-x,1/2+y,1/2-z
-x,-y,-z

loop_
_atom_site_aniso_label
_atom_site_aniso_U_11
_atom_site_aniso_U_22
_atom_site_aniso_U_33
_atom_site_aniso_U_12
_atom_site_aniso_U_13
_atom_site_aniso_U_23
Al 0.02451 0.02519 0.04544 -0.00080 -0.00024 -0.00089
Na1 0.04248 0.04320 0.07840 -0.00702 -0.00235 0.00539
Na2 0.06061 0.05873 0.13239 -0.00969 -0.00146 0.00054
F1 0.06342 0.07499 0.05423 0.00228 -0.01239 -0.01133
F2 0.04420 0.05357 0.12519 -0.02016 0.01169 -0.00083
F3 0.05046 0.04451 0.15129 -0.01666 -0.00002 0.01721

loop_
_atom_site_label
_atom_site_fract_x
_atom_site_fract_y
_atom_site_fract_z
Al 0.00000 0.00000 0.00000
Na1 0.00000 0.00000 0.50000
Na2 -0.00960 0.45420 0.25190
F1 0.09670 0.04180 0.21820
F2 0.22990 0.32640 0.54330
F3 0.16400 0.26800 0.94130

loop_
_cod_related_entry_id
_cod_related_entry_database
_cod_related_entry_code
1 AMCSD 0007742
